data_7211840
loop_
_publ_author_name
'Labat, Ga\"el'
'Behrnd, Norwid-Rasmus'
'Couderc, Ga\"etan'
'Bonin, Michel'
'Tsuwi, Julius'
'Batagiannis, Athanasios'
'Berger, Ricarda'
'Bertoni, Mariana'
'Prodi-Schwab, Anna'
'Hulliger, J\"urg'

_publ_section_title
;
 Polymorphism, polar morphology and absolute structure determination of
 4-iodo-4&#x2032;-nitrobiphenyl (INBP)
;
_journal_issue 4
_journal_name_full CrystEngComm
_journal_page_first 1252
_journal_paper_doi 10.1039/b915469h
_journal_volume 12
_journal_year 2010
_chemical_formula_moiety 'C12 H8 I N O2'
_chemical_formula_sum 'C12 H8 I N O2'
_chemical_formula_weight 325.09
_chemical_name_systematic
;
?
;
_space_group_IT_number 43
_symmetry_cell_setting orthorhombic
_symmetry_space_group_name_Hall 'F 2 -2d'
_symmetry_space_group_name_H-M 'F d d 2'
_atom_sites_solution_hydrogens geom
_atom_sites_solution_primary direct
_atom_sites_solution_secondary difmap
_audit_creation_method SHELXL-97
_cell_angle_alpha 90.00
_cell_angle_beta 90.00
_cell_angle_gamma 90.00
_cell_formula_units_Z 8
_cell_length_a 18.892(6)
_cell_length_b 8.215(3)
_cell_length_c 14.400(4)
_cell_measurement_reflns_used 3061
_cell_measurement_temperature 293(2)
_cell_measurement_theta_max 33.30
_cell_measurement_theta_min 2.99
_cell_volume 2234.8(12)
_computing_cell_refinement 'X-AREA (Stoe & Cie, 2005)'
_computing_data_collection 'X-AREA (Stoe & Cie, 2005)'
_computing_data_reduction 'X-RED32 (Stoe & Cie, 2005)'
_computing_molecular_graphics 'PLATON (Spek, 2003)'
_computing_publication_material SHELXL-97
_computing_structure_refinement 'SHELXL-97 (Sheldrick, 1997)'
_computing_structure_solution 'SHELXS-97 (Sheldrick, 1990)'
_diffrn_ambient_temperature 293(2)
_diffrn_measured_fraction_theta_full 0.995
_diffrn_measured_fraction_theta_max 0.995
_diffrn_measurement_device_type 'STOE image plate 2'
_diffrn_measurement_method 'omega scan method'
_diffrn_radiation_monochromator graphite
_diffrn_radiation_source 'fine-focus sealed tube'
_diffrn_radiation_type MoK\a
_diffrn_radiation_wavelength 0.71073
_diffrn_reflns_av_R_equivalents 0.0444
_diffrn_reflns_av_sigmaI/netI 0.0453
_diffrn_reflns_limit_h_max 26
_diffrn_reflns_limit_h_min -29
_diffrn_reflns_limit_k_max 12
_diffrn_reflns_limit_k_min -12
_diffrn_reflns_limit_l_max 22
_diffrn_reflns_limit_l_min -16
_diffrn_reflns_number 5908
_diffrn_reflns_theta_full 33.33
_diffrn_reflns_theta_max 33.33
_diffrn_reflns_theta_min 3.05
_diffrn_standards_decay_% 0
_diffrn_standards_interval_time 0
_diffrn_standards_number 0
_exptl_absorpt_coefficient_mu 2.849
_exptl_absorpt_correction_T_max 0.8126
_exptl_absorpt_correction_T_min 0.5933
_exptl_absorpt_correction_type numerical
_exptl_crystal_colour colourless
_exptl_crystal_density_diffrn 1.932
_exptl_crystal_density_method 'not measured'
_exptl_crystal_description rod
_exptl_crystal_F_000 1248
_exptl_crystal_size_max 0.40
_exptl_crystal_size_mid 0.16
_exptl_crystal_size_min 0.08
_refine_diff_density_max 0.299
_refine_diff_density_min -0.902
_refine_diff_density_rms 0.076
_refine_ls_abs_structure_details 'Flack H D (1983), Acta Cryst. A39, 876-881'
_refine_ls_abs_structure_Flack 0.00(3)
_refine_ls_extinction_method none
_refine_ls_goodness_of_fit_ref 0.897
_refine_ls_hydrogen_treatment constr
_refine_ls_matrix_type full
_refine_ls_number_parameters 76
_refine_ls_number_reflns 1889
_refine_ls_number_restraints 1
_refine_ls_restrained_S_all 0.897
_refine_ls_R_factor_all 0.0715
_refine_ls_R_factor_gt 0.0305
_refine_ls_shift/su_max <0.001
_refine_ls_shift/su_mean 0.000
_refine_ls_structure_factor_coef Fsqd
_refine_ls_weighting_details 'calc w=1/[\s^2^(Fo^2^)+(0.0308P)^2^+0.0000P] where P=(Fo^2^+2Fc^2^)/3'
_refine_ls_weighting_scheme calc
_refine_ls_wR_factor_gt 0.0548
_refine_ls_wR_factor_ref 0.0641
_reflns_number_gt 1120
_reflns_number_total 1889
_reflns_threshold_expression I>2sigma(I)
_cod_data_source_file b915469h.txt
_cod_data_source_block CCDC724433
_cod_database_code 7211840

loop_
_symmetry_equiv_pos_as_xyz
'x, y, z'
'-x, -y, z'
'-x+1/4, y+1/4, z+1/4'
'x+3/4, -y+3/4, z+1/4'
'x, y+1/2, z+1/2'
'-x, -y+1/2, z+1/2'
'-x+1/4, y+3/4, z+3/4'
'x+3/4, -y+5/4, z+3/4'
'x+1/2, y, z+1/2'
'-x+1/2, -y, z+1/2'
'-x+3/4, y+1/4, z+3/4'
'x+5/4, -y+3/4, z+3/4'
'x+1/2, y+1/2, z'
'-x+1/2, -y+1/2, z'
'-x+3/4, y+3/4, z+1/4'
'x+5/4, -y+5/4, z+1/4'

loop_
_atom_site_label
_atom_site_type_symbol
_atom_site_fract_x
_atom_site_fract_y
_atom_site_fract_z
_atom_site_U_iso_or_equiv
_atom_site_adp_type
_atom_site_occupancy
_atom_site_symmetry_multiplicity
_atom_site_calc_flag
_atom_site_refinement_flags
I1 I 0.5000 -0.5000 0.0000 0.05505(12) Uani 1 2 d S
O1 O 0.4433(2) -0.4874(6) -0.7777(3) 0.0866(13) Uani 1 1 d .
N1 N 0.5000 -0.5000 -0.7374(4) 0.0605(13) Uani 1 2 d S
C1 C 0.5000 -0.5000 -0.1463(4) 0.0461(12) Uani 1 2 d S
C2 C 0.4514(3) -0.4076(6) -0.1934(3) 0.0499(10) Uani 1 1 d .
H1 H 0.4185 -0.3458 -0.1608 0.060 Uiso 1 1 calc R
C3 C 0.4513(3) -0.4062(5) -0.2900(3) 0.0488(10) Uani 1 1 d .
H2 H 0.4186 -0.3423 -0.3215 0.059 Uiso 1 1 calc R
C4 C 0.5000 -0.5000 -0.3406(7) 0.040(2) Uani 1 2 d S
C5 C 0.5000 -0.5000 -0.4443(4) 0.0426(10) Uani 1 2 d S
C6 C 0.43695(19) -0.4828(6) -0.4932(8) 0.0474(12) Uani 1 1 d .
H3 H 0.3946 -0.4695 -0.4611 0.057 Uiso 1 1 calc R
C7 C 0.4367(2) -0.4855(5) -0.5891(3) 0.0511(9) Uani 1 1 d .
H4 H 0.3945 -0.4775 -0.6221 0.061 Uiso 1 1 calc R
C8 C 0.5000 -0.5000 -0.6342(8) 0.050(3) Uani 1 2 d S

loop_
_atom_site_aniso_label
_atom_site_aniso_U_11
_atom_site_aniso_U_22
_atom_site_aniso_U_33
_atom_site_aniso_U_23
_atom_site_aniso_U_13
_atom_site_aniso_U_12
I1 0.05781(19) 0.0709(2) 0.03646(15) 0.000 0.000 -0.0151(3)
O1 0.083(3) 0.135(4) 0.0428(19) -0.004(2) -0.0151(19) 0.024(3)
N1 0.075(4) 0.063(3) 0.043(3) 0.000 0.000 0.009(3)
C1 0.052(3) 0.052(3) 0.034(3) 0.000 0.000 -0.009(5)
C2 0.050(3) 0.060(3) 0.040(2) -0.0044(19) 0.0011(19) 0.007(2)
C3 0.051(2) 0.051(2) 0.044(2) -0.0010(18) -0.0021(19) 0.0066(19)
C4 0.045(4) 0.038(3) 0.038(6) 0.000 0.000 -0.006(4)
C5 0.045(3) 0.041(2) 0.042(3) 0.000 0.000 0.001(2)
C6 0.0474(15) 0.050(2) 0.044(3) 0.001(3) 0.000(3) 0.0051(18)
C7 0.055(2) 0.057(2) 0.041(2) 0.0032(18) -0.0017(17) 0.003(2)
C8 0.064(5) 0.051(4) 0.034(6) 0.000 0.000 0.005(4)

loop_
_atom_type_symbol
_atom_type_description
_atom_type_scat_dispersion_real
_atom_type_scat_dispersion_imag
_atom_type_scat_source
C C 0.0033 0.0016 'International Tables Vol C Tables 4.2.6.8 and 6.1.1.4'
H H 0.0000 0.0000 'International Tables Vol C Tables 4.2.6.8 and 6.1.1.4'
I I -0.4742 1.8119 'International Tables Vol C Tables 4.2.6.8 and 6.1.1.4'
N N 0.0061 0.0033 'International Tables Vol C Tables 4.2.6.8 and 6.1.1.4'
O O 0.0106 0.0060 'International Tables Vol C Tables 4.2.6.8 and 6.1.1.4'

loop_
_geom_angle_atom_site_label_1
_geom_angle_atom_site_label_2
_geom_angle_atom_site_label_3
_geom_angle
_geom_angle_site_symmetry_1
_geom_angle_site_symmetry_3
O1 N1 O1 123.4(6) . 2_645
O1 N1 C8 118.3(3) . .
O1 N1 C8 118.3(3) 2_645 .
C2 C1 C2 120.7(6) . 2_645
C2 C1 I1 119.6(3) . .
C2 C1 I1 119.6(3) 2_645 .
C1 C2 C3 120.0(5) . .
C1 C2 H1 120.0 . .
C3 C2 H1 120.0 . .
C2 C3 C4 120.9(6) . .
C2 C3 H2 119.5 . .
C4 C3 H2 119.5 . .
C3 C4 C3 117.5(8) . 2_645
C3 C4 C5 121.3(4) . .
C3 C4 C5 121.3(4) 2_645 .
C6 C5 C6 119.2(10) . 2_645
C6 C5 C4 120.4(5) . .
C6 C5 C4 120.4(5) 2_645 .
C7 C6 C5 120.5(6) . .
C7 C6 H3 119.7 . .
C5 C6 H3 119.7 . .
C8 C7 C6 118.2(6) . .
C8 C7 H4 120.9 . .
C6 C7 H4 120.9 . .
C7 C8 C7 123.3(9) . 2_645
C7 C8 N1 118.4(5) . .
C7 C8 N1 118.4(5) 2_645 .

loop_
_geom_bond_atom_site_label_1
_geom_bond_atom_site_label_2
_geom_bond_distance
_geom_bond_site_symmetry_2
I1 C1 2.107(5) .
O1 N1 1.223(5) .
N1 O1 1.223(5) 2_645
N1 C8 1.487(13) .
C1 C2 1.371(6) .
C1 C2 1.371(6) 2_645
C2 C3 1.391(6) .
C2 H1 0.9300 .
C3 C4 1.404(7) .
C3 H2 0.9300 .
C4 C3 1.404(7) 2_645
C4 C5 1.493(12) .
C5 C6 1.391(7) .
C5 C6 1.391(7) 2_645
C6 C7 1.381(13) .
C6 H3 0.9300 .
C7 C8 1.367(7) .
C7 H4 0.9300 .
C8 C7 1.367(7) 2_645
